data_2216938
loop_
_publ_author_name
'Silva, Luiz Everson da'
'Sousa Jr, Paulo Teixeira de'
'Dall'Oglio, Evandro Luiz'
'Foro, Sabine'

_publ_section_title <i>N</i>-(1,5-Dimethyl-3-oxo-2-phenyl-2,3-dihydro-1<i>H</i>-pyrazol-4-yl)-4-methylbenzenesulfonamide
_journal_coeditor_code BT2634
_journal_issue 1
_journal_name_full 'Acta Crystallographica Section E'
_journal_page_first o52
_journal_page_last o52
_journal_paper_doi 10.1107/S1600536807061594
_journal_volume 64
_journal_year 2008
_chemical_formula_iupac 'C18 H19 N3 O3 S'
_chemical_formula_moiety 'C18 H19 N3 O3 S'
_chemical_formula_sum 'C18 H19 N3 O3 S'
_chemical_formula_weight 357.42
_chemical_name_systematic
;
<i>N</i>-(1,5-Dimethyl-3-oxo-2-phenyl-2,3-dihydro-
1<i>H</i>-pyrazol-4-yl)-4-methylbenzenesulfonamide
;
_space_group_IT_number 2
_symmetry_cell_setting triclinic
_symmetry_space_group_name_Hall '-P 1'
_symmetry_space_group_name_H-M 'P -1'
_atom_sites_solution_hydrogens geom
_atom_sites_solution_primary direct
_atom_sites_solution_secondary difmap
_audit_creation_method SHELXL-97
_cell_angle_alpha 103.688(9)
_cell_angle_beta 90.360(9)
_cell_angle_gamma 104.300(9)
_cell_formula_units_Z 2
_cell_length_a 9.2020(10)
_cell_length_b 9.8920(10)
_cell_length_c 10.0670(10)
_cell_measurement_reflns_used 4280
_cell_measurement_temperature 299(2)
_cell_measurement_theta_max 25.61
_cell_measurement_theta_min 1.99
_cell_volume 860.71(16)
_computing_cell_refinement
;
CrysAlis RED (Oxford Diffraction, 2007)
;
_computing_data_collection
;
CrysAlis CCD (Oxford Diffraction, 2007)
;
_computing_data_reduction
;
CrysAlis RED (Oxford Diffraction, 2007)
;
_computing_molecular_graphics 'PLATON (Spek, 2003)'
_computing_publication_material 'SHELXS97 (Sheldrick, 1997)'
_computing_structure_refinement 'SHELXL97 (Sheldrick, 1997)'
_computing_structure_solution 'SHELXS97 (Sheldrick, 1997)'
_diffrn_ambient_temperature 299(2)
_diffrn_measured_fraction_theta_full 0.997
_diffrn_measured_fraction_theta_max 0.997
_diffrn_measurement_device_type
;
Oxford Diffraction Xcalibur diffractometer
with Sapphire CCD detector
;
_diffrn_measurement_method
;
Rotation method data acquisition using omega and phi scans.
;
_diffrn_radiation_monochromator graphite
_diffrn_radiation_source 'fine-focus sealed tube'
_diffrn_radiation_type MoK\a
_diffrn_radiation_wavelength 0.71073
_diffrn_reflns_av_R_equivalents 0.0278
_diffrn_reflns_av_sigmaI/netI 0.0309
_diffrn_reflns_limit_h_max 11
_diffrn_reflns_limit_h_min -11
_diffrn_reflns_limit_k_max 12
_diffrn_reflns_limit_k_min -12
_diffrn_reflns_limit_l_max 12
_diffrn_reflns_limit_l_min -12
_diffrn_reflns_number 10096
_diffrn_reflns_theta_full 26.37
_diffrn_reflns_theta_max 26.37
_diffrn_reflns_theta_min 2.29
_diffrn_standards_decay_% 0
_exptl_absorpt_coefficient_mu 0.211
_exptl_absorpt_correction_T_max 0.9671
_exptl_absorpt_correction_T_min 0.9019
_exptl_absorpt_correction_type multi-scan
_exptl_absorpt_process_details
;
(CrysAlis RED; Oxford Diffraction, 2007)
;
_exptl_crystal_colour colorless
_exptl_crystal_density_diffrn 1.379
_exptl_crystal_density_method 'not measured'
_exptl_crystal_description rod
_exptl_crystal_F_000 376
_exptl_crystal_size_max 0.50
_exptl_crystal_size_mid 0.20
_exptl_crystal_size_min 0.16
_refine_diff_density_max 0.228
_refine_diff_density_min -0.349
_refine_ls_extinction_method none
_refine_ls_goodness_of_fit_ref 1.068
_refine_ls_hydrogen_treatment mixed
_refine_ls_matrix_type full
_refine_ls_number_parameters 259
_refine_ls_number_reflns 3519
_refine_ls_number_restraints 0
_refine_ls_restrained_S_all 1.068
_refine_ls_R_factor_all 0.0555
_refine_ls_R_factor_gt 0.0367
_refine_ls_shift/su_max 0.041
_refine_ls_shift/su_mean 0.001
_refine_ls_structure_factor_coef Fsqd
_refine_ls_weighting_details 'calc w=1/[\s^2^(Fo^2^)+(0.0545P)^2^+0.2080P] where P=(Fo^2^+2Fc^2^)/3'
_refine_ls_weighting_scheme calc
_refine_ls_wR_factor_gt 0.0976
_refine_ls_wR_factor_ref 0.1085
_reflns_number_gt 2600
_reflns_number_total 3519
_reflns_threshold_expression I>2\s(I)
_cod_data_source_file bt2634.cif
_cod_data_source_block I
_cod_original_cell_volume 860.71(15)
_cod_database_code 2216938
_cod_database_fobs_code 2216938

loop_
_symmetry_equiv_pos_as_xyz
'x, y, z'
'-x, -y, -z'

loop_
_atom_site_type_symbol
_atom_site_label
_atom_site_fract_x
_atom_site_fract_y
_atom_site_fract_z
_atom_site_U_iso_or_equiv
_atom_site_adp_type
_atom_site_calc_flag
_atom_site_refinement_flags
_atom_site_occupancy
C C1 0.15033(19) 0.83574(19) 0.62802(18) 0.0331(4) Uani d . 1
C C2 0.0708(2) 0.8120(2) 0.50358(19) 0.0381(4) Uani d . 1
H H2 0.015(2) 0.875(2) 0.491(2) 0.046 Uiso d . 1
C C3 0.0712(2) 0.6926(2) 0.4009(2) 0.0416(5) Uani d . 1
H H3 0.016(2) 0.677(2) 0.319(2) 0.050 Uiso d . 1
C C4 0.1508(2) 0.5953(2) 0.4180(2) 0.0429(5) Uani d . 1
C C5 0.2301(3) 0.6212(2) 0.5424(2) 0.0478(5) Uani d . 1
H H5 0.280(3) 0.554(3) 0.562(2) 0.057 Uiso d . 1
C C6 0.2306(2) 0.7402(2) 0.6482(2) 0.0429(5) Uani d . 1
H H6 0.285(2) 0.756(2) 0.731(2) 0.051 Uiso d . 1
C C7 0.1510(3) 0.4657(2) 0.3046(2) 0.0620(6) Uani d . 1
H H7A 0.2306 0.4904 0.2466 0.074 Uiso calc R 1
H H7B 0.0563 0.4340 0.2517 0.074 Uiso calc R 1
H H7C 0.1663 0.3898 0.3430 0.074 Uiso calc R 1
C C8 -0.12615(19) 1.02665(19) 0.81942(17) 0.0330(4) Uani d . 1
C C9 -0.2574(2) 0.9894(2) 0.74125(17) 0.0347(4) Uani d . 1
C C10 -0.11502(19) 1.16193(19) 0.91546(17) 0.0327(4) Uani d . 1
C C11 -0.3116(2) 1.2945(2) 0.98271(17) 0.0343(4) Uani d . 1
C C12 -0.4544(2) 1.2434(2) 1.0227(2) 0.0416(5) Uani d . 1
H H12 -0.510(2) 1.144(2) 0.988(2) 0.050 Uiso d . 1
C C13 -0.5179(3) 1.3360(3) 1.1144(2) 0.0525(6) Uani d . 1
H H13 -0.617(3) 1.300(3) 1.140(2) 0.063 Uiso d . 1
C C14 -0.4392(3) 1.4765(3) 1.1678(2) 0.0583(6) Uani d . 1
H H14 -0.482(3) 1.542(3) 1.228(2) 0.070 Uiso d . 1
C C15 -0.2969(3) 1.5266(3) 1.1285(2) 0.0559(6) Uani d . 1
H H15 -0.247(3) 1.622(3) 1.159(2) 0.067 Uiso d . 1
C C16 -0.2324(2) 1.4360(2) 1.0346(2) 0.0446(5) Uani d . 1
H H16 -0.136(3) 1.466(2) 1.005(2) 0.054 Uiso d . 1
C C17 -0.3153(2) 0.8652(2) 0.6214(2) 0.0472(5) Uani d . 1
H H17A -0.2589 0.7950 0.6183 0.057 Uiso calc R 1
H H17B -0.3051 0.8980 0.5386 0.057 Uiso calc R 1
H H17C -0.4194 0.8226 0.6299 0.057 Uiso calc R 1
C C18 -0.4369(2) 1.1268(2) 0.6960(2) 0.0441(5) Uani d . 1
H H18A -0.5081 1.0412 0.6456 0.053 Uiso calc R 1
H H18B -0.3786 1.1736 0.6332 0.053 Uiso calc R 1
H H18C -0.4896 1.1908 0.7498 0.053 Uiso calc R 1
N N1 -0.02275(17) 0.94195(17) 0.81689(15) 0.0349(4) Uani d . 1
H H1N -0.024(2) 0.889(2) 0.875(2) 0.042 Uiso d . 1
N N2 -0.33766(17) 1.08873(17) 0.78608(15) 0.0374(4) Uani d . 1
N N3 -0.24404(16) 1.20148(16) 0.88633(15) 0.0361(4) Uani d . 1
O O1 0.15031(16) 1.10496(14) 0.70246(14) 0.0467(4) Uani d . 1
O O2 0.25442(14) 0.99605(15) 0.86636(13) 0.0478(4) Uani d . 1
O O3 -0.01857(14) 1.23296(14) 1.00850(13) 0.0403(3) Uani d . 1
S S1 0.14404(5) 0.98554(5) 0.76144(4) 0.03506(15) Uani d . 1

loop_
_atom_site_aniso_label
_atom_site_aniso_U_11
_atom_site_aniso_U_22
_atom_site_aniso_U_33
_atom_site_aniso_U_12
_atom_site_aniso_U_13
_atom_site_aniso_U_23
C1 0.0302(9) 0.0337(9) 0.0365(9) 0.0078(7) 0.0056(7) 0.0112(8)
C2 0.0388(10) 0.0400(11) 0.0389(10) 0.0138(9) 0.0014(8) 0.0126(8)
C3 0.0436(11) 0.0444(11) 0.0353(10) 0.0083(9) 0.0031(9) 0.0100(9)
C4 0.0466(11) 0.0370(11) 0.0441(11) 0.0076(9) 0.0160(9) 0.0110(9)
C5 0.0524(13) 0.0464(12) 0.0541(12) 0.0253(10) 0.0102(10) 0.0171(10)
C6 0.0415(11) 0.0518(12) 0.0402(10) 0.0182(10) 0.0015(9) 0.0139(9)
C7 0.0764(17) 0.0471(13) 0.0580(14) 0.0161(12) 0.0197(12) 0.0034(11)
C8 0.0306(9) 0.0390(10) 0.0305(9) 0.0090(8) 0.0037(7) 0.0105(8)
C9 0.0341(9) 0.0394(10) 0.0303(9) 0.0078(8) 0.0037(7) 0.0094(8)
C10 0.0293(9) 0.0380(10) 0.0321(9) 0.0077(8) 0.0026(7) 0.0118(8)
C11 0.0326(9) 0.0393(10) 0.0333(9) 0.0133(8) 0.0000(7) 0.0093(8)
C12 0.0395(11) 0.0431(11) 0.0424(10) 0.0106(9) 0.0030(8) 0.0107(9)
C13 0.0460(13) 0.0643(15) 0.0523(13) 0.0217(11) 0.0136(10) 0.0162(11)
C14 0.0621(15) 0.0639(15) 0.0524(13) 0.0344(13) 0.0064(11) 0.0016(11)
C15 0.0616(15) 0.0409(12) 0.0602(14) 0.0169(11) -0.0104(12) -0.0006(11)
C16 0.0380(11) 0.0426(11) 0.0515(12) 0.0084(9) -0.0009(9) 0.0098(9)
C17 0.0458(12) 0.0487(12) 0.0410(11) 0.0091(10) -0.0031(9) 0.0026(9)
C18 0.0345(10) 0.0566(13) 0.0415(10) 0.0104(9) -0.0033(8) 0.0142(9)
N1 0.0347(8) 0.0386(9) 0.0365(8) 0.0131(7) 0.0057(7) 0.0147(7)
N2 0.0317(8) 0.0445(9) 0.0344(8) 0.0105(7) -0.0045(6) 0.0057(7)
N3 0.0307(8) 0.0409(9) 0.0345(8) 0.0099(7) -0.0013(6) 0.0043(7)
O1 0.0529(9) 0.0362(7) 0.0511(8) 0.0088(6) 0.0111(7) 0.0138(6)
O2 0.0348(7) 0.0570(9) 0.0443(8) 0.0050(6) -0.0057(6) 0.0059(7)
O3 0.0348(7) 0.0408(7) 0.0412(7) 0.0064(6) -0.0068(6) 0.0058(6)
S1 0.0318(3) 0.0350(3) 0.0358(2) 0.00564(18) 0.00188(18) 0.00684(18)

loop_
_atom_type_symbol
_atom_type_description
_atom_type_scat_dispersion_real
_atom_type_scat_dispersion_imag
_atom_type_scat_source
C C 0.0033 0.0016 'International Tables Vol C Tables 4.2.6.8 and 6.1.1.4'
H H 0.0000 0.0000 'International Tables Vol C Tables 4.2.6.8 and 6.1.1.4'
N N 0.0061 0.0033 'International Tables Vol C Tables 4.2.6.8 and 6.1.1.4'
O O 0.0106 0.0060 'International Tables Vol C Tables 4.2.6.8 and 6.1.1.4'
S S 0.1246 0.1234 'International Tables Vol C Tables 4.2.6.8 and 6.1.1.4'

loop_
_geom_angle_atom_site_label_1
_geom_angle_atom_site_label_2
_geom_angle_atom_site_label_3
_geom_angle
C6 C1 C2 120.13(18)
C6 C1 S1 120.34(14)
C2 C1 S1 119.51(14)
C3 C2 C1 119.68(19)
C3 C2 H2 120.0(13)
C1 C2 H2 120.3(13)
C2 C3 C4 121.46(19)
C2 C3 H3 118.7(13)
C4 C3 H3 119.8(13)
C5 C4 C3 118.02(18)
C5 C4 C7 121.1(2)
C3 C4 C7 120.87(19)
C4 C5 C6 121.73(19)
C4 C5 H5 121.0(14)
C6 C5 H5 117.0(14)
C1 C6 C5 118.98(19)
C1 C6 H6 120.6(14)
C5 C6 H6 120.4(14)
C4 C7 H7A 109.5
C4 C7 H7B 109.5
H7A C7 H7B 109.5
C4 C7 H7C 109.5
H7A C7 H7C 109.5
H7B C7 H7C 109.5
C9 C8 N1 126.38(17)
C9 C8 C10 108.83(16)
N1 C8 C10 124.56(16)
C8 C9 N2 109.58(16)
C8 C9 C17 129.48(18)
N2 C9 C17 120.92(17)
O3 C10 N3 124.10(17)
O3 C10 C8 130.98(17)
N3 C10 C8 104.90(15)
C16 C11 C12 120.73(18)
C16 C11 N3 118.91(17)
C12 C11 N3 120.36(17)
C13 C12 C11 119.2(2)
C13 C12 H12 119.7(13)
C11 C12 H12 121.1(13)
C14 C13 C12 120.4(2)
C14 C13 H13 121.2(14)
C12 C13 H13 118.3(14)
C13 C14 C15 120.1(2)
C13 C14 H14 121.8(16)
C15 C14 H14 118.0(16)
C14 C15 C16 120.3(2)
C14 C15 H15 120.4(16)
C16 C15 H15 119.2(16)
C11 C16 C15 119.2(2)
C11 C16 H16 117.9(13)
C15 C16 H16 122.8(14)
C9 C17 H17A 109.5
C9 C17 H17B 109.5
H17A C17 H17B 109.5
C9 C17 H17C 109.5
H17A C17 H17C 109.5
H17B C17 H17C 109.5
N2 C18 H18A 109.5
N2 C18 H18B 109.5
H18A C18 H18B 109.5
N2 C18 H18C 109.5
H18A C18 H18C 109.5
H18B C18 H18C 109.5
C8 N1 S1 122.21(13)
C8 N1 H1N 121.7(13)
S1 N1 H1N 110.7(13)
C9 N2 N3 106.85(14)
C9 N2 C18 123.39(15)
N3 N2 C18 117.59(15)
C10 N3 N2 109.26(14)
C10 N3 C11 124.48(14)
N2 N3 C11 118.75(14)
O2 S1 O1 119.94(9)
O2 S1 N1 109.23(8)
O1 S1 N1 107.43(8)
O2 S1 C1 106.91(9)
O1 S1 C1 107.94(8)
N1 S1 C1 104.32(8)

loop_
_geom_bond_atom_site_label_1
_geom_bond_atom_site_label_2
_geom_bond_distance
C1 C6 1.384(3)
C1 C2 1.387(3)
C1 S1 1.7620(18)
C2 C3 1.375(3)
C2 H2 0.92(2)
C3 C4 1.385(3)
C3 H3 0.93(2)
C4 C5 1.382(3)
C4 C7 1.502(3)
C5 C6 1.387(3)
C5 H5 0.95(2)
C6 H6 0.92(2)
C7 H7A 0.9600
C7 H7B 0.9600
C7 H7C 0.9600
C8 C9 1.358(2)
C8 N1 1.411(2)
C8 C10 1.433(2)
C9 N2 1.367(2)
C9 C17 1.488(3)
C10 O3 1.236(2)
C10 N3 1.389(2)
C11 C16 1.381(3)
C11 C12 1.386(3)
C11 N3 1.429(2)
C12 C13 1.380(3)
C12 H12 0.97(2)
C13 C14 1.375(3)
C13 H13 0.96(2)
C14 C15 1.377(3)
C14 H14 0.94(2)
C15 C16 1.384(3)
C15 H15 0.92(3)
C16 H16 0.94(2)
C17 H17A 0.9600
C17 H17B 0.9600
C17 H17C 0.9600
C18 N2 1.456(2)
C18 H18A 0.9600
C18 H18B 0.9600
C18 H18C 0.9600
N1 S1 1.6281(16)
N1 H1N 0.87(2)
N2 N3 1.409(2)
O1 S1 1.4318(14)
O2 S1 1.4284(14)

loop_
_geom_hbond_atom_site_label_D
_geom_hbond_atom_site_label_H
_geom_hbond_atom_site_label_A
_geom_hbond_site_symmetry_A
_geom_hbond_distance_DH
_geom_hbond_distance_HA
_geom_hbond_distance_DA
_geom_hbond_angle_DHA
N1 H1N O3 2_577 0.87(2) 1.97(2) 2.826(2) 167.1(18)
C2 H2 O1 2_576 0.92(2) 2.54(2) 3.270(2) 136.4(16)
C12 H12 O2 1_455 0.97(2) 2.43(2) 3.245(2) 141.9(17)

loop_
_geom_torsion_atom_site_label_1
_geom_torsion_atom_site_label_2
_geom_torsion_atom_site_label_3
_geom_torsion_atom_site_label_4
_geom_torsion
C6 C1 C2 C3 0.5(3)
S1 C1 C2 C3 -177.76(14)
C1 C2 C3 C4 -0.7(3)
C2 C3 C4 C5 0.3(3)
C2 C3 C4 C7 -179.63(18)
C3 C4 C5 C6 0.3(3)
C7 C4 C5 C6 -179.82(19)
C2 C1 C6 C5 0.0(3)
S1 C1 C6 C5 178.27(15)
C4 C5 C6 C1 -0.4(3)
N1 C8 C9 N2 171.06(16)
C10 C8 C9 N2 -3.6(2)
N1 C8 C9 C17 -10.4(3)
C10 C8 C9 C17 174.95(17)
C9 C8 C10 O3 176.98(18)
N1 C8 C10 O3 2.2(3)
C9 C8 C10 N3 -1.34(18)
N1 C8 C10 N3 -176.10(15)
C16 C11 C12 C13 0.6(3)
N3 C11 C12 C13 -179.08(17)
C11 C12 C13 C14 -1.3(3)
C12 C13 C14 C15 0.9(4)
C13 C14 C15 C16 0.3(4)
C12 C11 C16 C15 0.6(3)
N3 C11 C16 C15 -179.73(18)
C14 C15 C16 C11 -1.0(3)
C9 C8 N1 S1 112.28(19)
C10 C8 N1 S1 -73.9(2)
C8 C9 N2 N3 6.99(19)
C17 C9 N2 N3 -171.68(15)
C8 C9 N2 C18 148.18(17)
C17 C9 N2 C18 -30.5(3)
O3 C10 N3 N2 -172.84(16)
C8 C10 N3 N2 5.62(18)
O3 C10 N3 C11 -23.8(3)
C8 C10 N3 C11 154.70(16)
C9 N2 N3 C10 -7.89(19)
C18 N2 N3 C10 -151.70(15)
C9 N2 N3 C11 -159.01(15)
C18 N2 N3 C11 57.2(2)
C16 C11 N3 C10 64.2(2)
C12 C11 N3 C10 -116.1(2)
C16 C11 N3 N2 -149.34(17)
C12 C11 N3 N2 30.4(2)
C8 N1 S1 O2 123.46(15)
C8 N1 S1 O1 -8.10(16)
C8 N1 S1 C1 -122.52(15)
C6 C1 S1 O2 11.34(18)
C2 C1 S1 O2 -170.41(14)
C6 C1 S1 O1 141.64(16)
C2 C1 S1 O1 -40.11(17)
C6 C1 S1 N1 -104.31(16)
C2 C1 S1 N1 73.94(16)

loop_
_cod_related_entry_id
_cod_related_entry_database
_cod_related_entry_code
1 ChemSpider 936940
